data_7058180
loop_
_publ_author_name
'Konda, Maruthi'
'Ghosh, Tapas'
'Mobin, Shaikh M.'
'Das, Apurba K.'

_publ_section_title
;
 Intertwined gababutin-based supramolecular double helix
;
_journal_issue 12
_journal_name_full 'New Journal of Chemistry'
_journal_page_first 4830
_journal_paper_doi 10.1039/C8NJ05009K
_journal_volume 43
_journal_year 2019
_chemical_formula_sum 'C8 H11.27 N0.73 O2.18'
_chemical_formula_weight 152.54
_space_group_IT_number 19
_space_group_name_Hall 'P 2ac 2ab'
_space_group_name_H-M_alt 'P 21 21 21'
_symmetry_space_group_name_Hall 'P 2ac 2ab'
_symmetry_space_group_name_H-M 'P 21 21 21'
_atom_sites_solution_hydrogens geom
_atom_sites_solution_primary direct
_atom_sites_solution_secondary difmap
_audit_creation_method SHELXL-97
_audit_update_record
;
2018-01-08 deposited with the CCDC.    2019-02-15 downloaded from the CCDC.
;
_cell_angle_alpha 90.00
_cell_angle_beta 90.00
_cell_angle_gamma 90.00
_cell_formula_units_Z 11
_cell_length_a 10.2051(2)
_cell_length_b 12.0183(3)
_cell_length_c 19.9352(4)
_cell_measurement_reflns_used 10806
_cell_measurement_temperature 150(2)
_cell_measurement_theta_max 71.2460
_cell_measurement_theta_min 3.6980
_cell_volume 2445.01(9)
_computing_cell_refinement 'CrysAlis RED, Oxford Diffraction Ltd.,'
_computing_data_collection 'CrysAlis CCD, Oxford Diffraction Ltd.,'
_computing_data_reduction 'CrysAlis RED, Oxford Diffraction Ltd.,'
_computing_molecular_graphics Ortep3
_computing_publication_material Shelx97
_computing_structure_refinement 'SHELXL-97 (Sheldrick, 1997)'
_computing_structure_solution 'SHELXS-97 (Sheldrick, 1997)'
_diffrn_ambient_temperature 150(2)
_diffrn_detector_area_resol_mean 15.9948
_diffrn_measured_fraction_theta_full 0.993
_diffrn_measured_fraction_theta_max 0.993
_diffrn_measurement_device_type 'OXFORD DIFFRACTION SUPER NOVA'
_diffrn_measurement_method \w/q-scan
_diffrn_radiation_monochromator graphite
_diffrn_radiation_source 'Micro-Focus (Cu) X-ray Source'
_diffrn_radiation_type CuK\a
_diffrn_radiation_wavelength 1.5418
_diffrn_reflns_av_R_equivalents 0.0286
_diffrn_reflns_av_unetI/netI 0.0200
_diffrn_reflns_limit_h_max 12
_diffrn_reflns_limit_h_min -12
_diffrn_reflns_limit_k_max 10
_diffrn_reflns_limit_k_min -14
_diffrn_reflns_limit_l_max 24
_diffrn_reflns_limit_l_min -23
_diffrn_reflns_number 16519
_diffrn_reflns_theta_full 71.48
_diffrn_reflns_theta_max 71.48
_diffrn_reflns_theta_min 4.30
_exptl_absorpt_coefficient_mu 0.682
_exptl_absorpt_correction_T_max 0.8700
_exptl_absorpt_correction_T_min 0.8063
_exptl_absorpt_correction_type multi-scan
_exptl_absorpt_process_details
;
CrysAlis RED, Oxford Diffraction Ltd.,
Version 1.171.31.7 (release 18-10-2006 CrysAlis171 .NET)
(compiled Oct 18 2006,16:28:17)
Empirical absorption correction using spherical harmonics,
 implemented in SCALE3 ABSPACK scaling algorithm.
;
_exptl_crystal_colour colorless
_exptl_crystal_density_diffrn 1.140
_exptl_crystal_density_method 'not measured'
_exptl_crystal_description block
_exptl_crystal_F_000 900
_exptl_crystal_size_max 0.33
_exptl_crystal_size_mid 0.29
_exptl_crystal_size_min 0.21
_refine_diff_density_max 0.340
_refine_diff_density_min -0.229
_refine_diff_density_rms 0.070
_refine_ls_abs_structure_details 'Flack H D (1983), Acta Cryst. A39, 876-881'
_refine_ls_abs_structure_Flack -0.2(2)
_refine_ls_extinction_method none
_refine_ls_goodness_of_fit_ref 1.070
_refine_ls_hydrogen_treatment riding
_refine_ls_matrix_type full
_refine_ls_number_parameters 278
_refine_ls_number_reflns 4707
_refine_ls_number_restraints 0
_refine_ls_restrained_S_all 1.070
_refine_ls_R_factor_all 0.0458
_refine_ls_R_factor_gt 0.0438
_refine_ls_shift/su_max 0.000
_refine_ls_shift/su_mean 0.000
_refine_ls_structure_factor_coef Fsqd
_refine_ls_weighting_details 'calc w=1/[\s^2^(Fo^2^)+(0.0803P)^2^+0.2761P] where P=(Fo^2^+2Fc^2^)/3'
_refine_ls_weighting_scheme calc
_refine_ls_wR_factor_gt 0.1234
_refine_ls_wR_factor_ref 0.1287
_reflns_number_gt 4562
_reflns_number_total 4707
_reflns_threshold_expression >2sigma(I)
_cod_data_source_file c8nj05009k2.cif
_cod_data_source_block akd016
_cod_depositor_comments 'Adding full bibliography for 7058178--7058180.cif.'
_cod_database_code 7058180

loop_
_symmetry_equiv_pos_as_xyz
'x, y, z'
'-x+1/2, -y, z+1/2'
'x+1/2, -y+1/2, -z'
'-x, y+1/2, -z+1/2'

loop_
_atom_site_label
_atom_site_type_symbol
_atom_site_fract_x
_atom_site_fract_y
_atom_site_fract_z
_atom_site_U_iso_or_equiv
_atom_site_adp_type
_atom_site_occupancy
_atom_site_symmetry_multiplicity
_atom_site_calc_flag
_atom_site_refinement_flags
O1 O 0.31816(16) -0.28548(13) 0.75156(7) 0.0609(4) Uani 1 1 d .
O2 O 0.82008(13) 0.16449(11) 0.52825(6) 0.0522(3) Uani 1 1 d .
O3 O 0.76885(16) 0.25256(13) 0.62266(7) 0.0630(4) Uani 1 1 d .
O4 O 0.50563(14) 0.20590(11) 0.50065(7) 0.0569(4) Uani 1 1 d .
O5 O 0.67352(16) -0.16764(11) 0.48210(7) 0.0575(3) Uani 1 1 d .
O6 O 0.66104(19) -0.29731(12) 0.39977(8) 0.0690(4) Uani 1 1 d .
N1 N 0.59764(13) 0.04537(11) 0.52959(7) 0.0385(3) Uani 1 1 d .
H1 H 0.6119 -0.0253 0.5205 0.046 Uiso 1 1 calc R
N2 N 0.6948(2) -0.12375(15) 0.37201(9) 0.0622(5) Uani 1 1 d .
H2 H 0.6854 -0.1497 0.3310 0.075 Uiso 1 1 calc R
C1 C 0.4094(2) -0.21403(17) 0.72531(8) 0.0498(4) Uani 1 1 d .
C2 C 0.4883(2) -0.25247(17) 0.67421(9) 0.0572(5) Uani 1 1 d .
H2A H 0.4792 -0.3267 0.6585 0.069 Uiso 1 1 calc R
C3 C 0.5810(2) -0.18265(17) 0.64585(9) 0.0537(4) Uani 1 1 d .
H3 H 0.6347 -0.2097 0.6105 0.064 Uiso 1 1 calc R
C4 C 0.59682(18) -0.07454(16) 0.66780(8) 0.0453(4) Uani 1 1 d .
C5 C 0.5163(2) -0.03698(17) 0.71926(10) 0.0571(5) Uani 1 1 d .
H5 H 0.5254 0.0372 0.7350 0.068 Uiso 1 1 calc R
C6 C 0.4229(2) -0.10589(17) 0.74794(10) 0.0587(5) Uani 1 1 d .
H6 H 0.3684 -0.0789 0.7830 0.070 Uiso 1 1 calc R
C7 C 0.69979(17) 0.00051(16) 0.63779(9) 0.0456(4) Uani 1 1 d .
H7A H 0.7616 -0.0453 0.6113 0.055 Uiso 1 1 calc R
H7B H 0.7499 0.0359 0.6746 0.055 Uiso 1 1 calc R
C8 C 0.64345(16) 0.09166(13) 0.59254(8) 0.0387(3) Uani 1 1 d .
H8 H 0.5676 0.1271 0.6160 0.046 Uiso 1 1 calc R
C9 C 0.74926(17) 0.17933(14) 0.58185(8) 0.0416(3) Uani 1 1 d .
C10 C 0.53485(15) 0.10808(14) 0.48581(8) 0.0410(3) Uani 1 1 d .
C11 C 0.50465(18) 0.05938(15) 0.41756(9) 0.0470(4) Uani 1 1 d .
H11A H 0.4245 0.0953 0.3998 0.056 Uiso 1 1 calc R
H11B H 0.4859 -0.0210 0.4229 0.056 Uiso 1 1 calc R
C12 C 0.6164(2) 0.07358(17) 0.36560(9) 0.0552(5) Uani 1 1 d .
C13 C 0.6701(3) 0.19424(19) 0.36302(13) 0.0756(7) Uani 1 1 d .
H13A H 0.6256 0.2408 0.3971 0.091 Uiso 1 1 calc R
H13B H 0.7653 0.1945 0.3726 0.091 Uiso 1 1 calc R
C14 C 0.6470(10) 0.2363(4) 0.2994(2) 0.220(5) Uani 1 1 d .
H14A H 0.7307 0.2405 0.2744 0.263 Uiso 1 1 calc R
H14B H 0.6113 0.3127 0.3031 0.263 Uiso 1 1 calc R
C15 C 0.5543(5) 0.1665(3) 0.26214(14) 0.1084(13) Uani 1 1 d .
H15A H 0.5795 0.1620 0.2143 0.130 Uiso 1 1 calc R
H15B H 0.4645 0.1973 0.2652 0.130 Uiso 1 1 calc R
C16 C 0.5608(4) 0.0551(2) 0.29396(10) 0.0797(8) Uani 1 1 d .
H16A H 0.6188 0.0051 0.2679 0.096 Uiso 1 1 calc R
H16B H 0.4724 0.0213 0.2962 0.096 Uiso 1 1 calc R
C17 C 0.7288(2) -0.00723(18) 0.38010(11) 0.0579(5) Uani 1 1 d .
H17A H 0.8027 0.0104 0.3497 0.069 Uiso 1 1 calc R
H17B H 0.7593 0.0048 0.4267 0.069 Uiso 1 1 calc R
C18 C 0.6769(2) -0.19369(15) 0.42304(10) 0.0519(4) Uani 1 1 d .
C19 C 0.6414(3) -0.39203(17) 0.44493(13) 0.0647(6) Uani 1 1 d .
C20 C 0.5141(3) -0.3782(3) 0.4830(2) 0.0951(9) Uani 1 1 d .
H20A H 0.4436 -0.3596 0.4516 0.143 Uiso 1 1 calc R
H20B H 0.5235 -0.3183 0.5160 0.143 Uiso 1 1 calc R
H20C H 0.4928 -0.4478 0.5062 0.143 Uiso 1 1 calc R
C21 C 0.7573(3) -0.4044(3) 0.49063(19) 0.0965(10) Uani 1 1 d .
H21A H 0.7635 -0.3392 0.5199 0.145 Uiso 1 1 calc R
H21B H 0.8374 -0.4106 0.4638 0.145 Uiso 1 1 calc R
H21C H 0.7468 -0.4715 0.5180 0.145 Uiso 1 1 calc R
C22 C 0.6302(5) -0.4883(2) 0.39554(19) 0.1117(13) Uani 1 1 d .
H22A H 0.7080 -0.4899 0.3667 0.168 Uiso 1 1 calc R
H22B H 0.5517 -0.4784 0.3678 0.168 Uiso 1 1 calc R
H22C H 0.6237 -0.5585 0.4203 0.168 Uiso 1 1 calc R
H101 H 0.290(3) -0.259(2) 0.7936(15) 0.074(8) Uiso 1 1 d .

loop_
_atom_site_aniso_label
_atom_site_aniso_U_11
_atom_site_aniso_U_22
_atom_site_aniso_U_33
_atom_site_aniso_U_23
_atom_site_aniso_U_13
_atom_site_aniso_U_12
O1 0.0775(10) 0.0642(8) 0.0412(7) 0.0021(6) 0.0126(7) -0.0233(7)
O2 0.0581(7) 0.0564(7) 0.0420(6) -0.0109(5) 0.0132(6) -0.0176(6)
O3 0.0819(10) 0.0627(8) 0.0445(7) -0.0184(6) 0.0173(7) -0.0260(8)
O4 0.0671(8) 0.0515(7) 0.0522(7) -0.0103(6) -0.0155(6) 0.0205(6)
O5 0.0799(9) 0.0453(6) 0.0472(7) -0.0049(5) 0.0047(7) 0.0037(7)
O6 0.0992(12) 0.0486(7) 0.0593(8) -0.0124(6) -0.0014(8) 0.0103(8)
N1 0.0434(7) 0.0371(6) 0.0350(6) -0.0006(5) -0.0005(5) -0.0003(5)
N2 0.0883(12) 0.0526(9) 0.0457(8) -0.0072(7) 0.0102(9) 0.0123(9)
C1 0.0633(11) 0.0539(10) 0.0322(8) 0.0069(7) 0.0031(7) -0.0124(9)
C2 0.0791(13) 0.0493(10) 0.0431(9) -0.0014(8) 0.0112(10) -0.0104(10)
C3 0.0666(11) 0.0549(10) 0.0395(8) -0.0008(8) 0.0116(8) -0.0046(9)
C4 0.0519(9) 0.0501(9) 0.0337(8) 0.0074(7) -0.0017(7) -0.0019(8)
C5 0.0747(13) 0.0484(10) 0.0481(10) -0.0044(8) 0.0113(9) -0.0098(9)
C6 0.0736(13) 0.0582(11) 0.0442(9) -0.0039(9) 0.0173(10) -0.0081(10)
C7 0.0451(8) 0.0522(9) 0.0394(8) 0.0079(7) -0.0020(7) -0.0013(7)
C8 0.0413(7) 0.0424(8) 0.0323(7) 0.0002(6) 0.0034(6) -0.0019(6)
C9 0.0492(8) 0.0428(8) 0.0329(7) -0.0006(7) 0.0029(6) -0.0050(7)
C10 0.0370(7) 0.0451(8) 0.0409(8) -0.0027(6) -0.0020(7) 0.0031(6)
C11 0.0521(9) 0.0488(9) 0.0402(9) -0.0044(7) -0.0079(7) 0.0052(8)
C12 0.0808(13) 0.0488(10) 0.0360(9) 0.0011(7) 0.0010(9) -0.0020(9)
C13 0.1083(19) 0.0527(12) 0.0658(13) 0.0115(10) 0.0071(14) -0.0109(13)
C14 0.477(13) 0.091(2) 0.091(3) 0.041(2) -0.085(5) -0.095(5)
C15 0.172(4) 0.098(2) 0.0560(14) 0.0140(15) -0.0177(19) 0.036(2)
C16 0.124(2) 0.0799(16) 0.0351(10) 0.0007(10) -0.0043(12) 0.0022(16)
C17 0.0646(11) 0.0576(11) 0.0514(11) 0.0005(9) 0.0190(9) 0.0021(10)
C18 0.0590(10) 0.0465(9) 0.0501(10) -0.0083(8) 0.0013(8) 0.0107(8)
C19 0.0739(14) 0.0459(10) 0.0742(14) -0.0046(9) -0.0056(11) 0.0045(10)
C20 0.0787(17) 0.0804(17) 0.126(3) -0.0196(17) 0.0157(18) -0.0194(14)
C21 0.0854(18) 0.0713(17) 0.133(3) 0.0198(17) -0.0212(19) 0.0186(14)
C22 0.172(4) 0.0486(13) 0.115(2) -0.0230(15) 0.000(3) 0.0024(18)

loop_
_atom_type_symbol
_atom_type_description
_atom_type_scat_dispersion_real
_atom_type_scat_dispersion_imag
_atom_type_scat_source
C C 0.0181 0.0091 'International Tables Vol C Tables 4.2.6.8 and 6.1.1.4'
H H 0.0000 0.0000 'International Tables Vol C Tables 4.2.6.8 and 6.1.1.4'
N N 0.0311 0.0180 'International Tables Vol C Tables 4.2.6.8 and 6.1.1.4'
O O 0.0492 0.0322 'International Tables Vol C Tables 4.2.6.8 and 6.1.1.4'

loop_
_geom_angle_atom_site_label_1
_geom_angle_atom_site_label_2
_geom_angle_atom_site_label_3
_geom_angle
C1 O1 H101 109.4(17)
C18 O6 C19 121.77(16)
C10 N1 C8 120.66(14)
C10 N1 H1 119.7
C8 N1 H1 119.7
C18 N2 C17 123.83(17)
C18 N2 H2 118.1
C17 N2 H2 118.1
O1 C1 C2 117.98(18)
O1 C1 C6 122.15(18)
C2 C1 C6 119.86(18)
C1 C2 C3 119.83(18)
C1 C2 H2A 120.1
C3 C2 H2A 120.1
C4 C3 C2 121.40(18)
C4 C3 H3 119.3
C2 C3 H3 119.3
C3 C4 C5 118.06(17)
C3 C4 C7 121.25(17)
C5 C4 C7 120.69(17)
C6 C5 C4 121.13(18)
C6 C5 H5 119.4
C4 C5 H5 119.4
C1 C6 C5 119.71(19)
C1 C6 H6 120.1
C5 C6 H6 120.1
C4 C7 C8 113.57(15)
C4 C7 H7A 108.9
C8 C7 H7A 108.9
C4 C7 H7B 108.9
C8 C7 H7B 108.9
H7A C7 H7B 107.7
N1 C8 C9 111.88(13)
N1 C8 C7 110.89(14)
C9 C8 C7 108.12(14)
N1 C8 H8 108.6
C9 C8 H8 108.6
C7 C8 H8 108.6
O3 C9 O2 123.87(16)
O3 C9 C8 121.59(15)
O2 C9 C8 114.41(14)
O4 C10 N1 119.81(15)
O4 C10 C11 121.93(15)
N1 C10 C11 118.22(15)
C10 C11 C12 114.11(15)
C10 C11 H11A 108.7
C12 C11 H11A 108.7
C10 C11 H11B 108.7
C12 C11 H11B 108.7
H11A C11 H11B 107.6
C17 C12 C11 110.82(15)
C17 C12 C13 109.5(2)
C11 C12 C13 112.64(18)
C17 C12 C16 110.9(2)
C11 C12 C16 109.3(2)
C13 C12 C16 103.46(18)
C14 C13 C12 108.1(3)
C14 C13 H13A 110.1
C12 C13 H13A 110.1
C14 C13 H13B 110.1
C12 C13 H13B 110.1
H13A C13 H13B 108.4
C13 C14 C15 111.3(4)
C13 C14 H14A 109.4
C15 C14 H14A 109.4
C13 C14 H14B 109.4
C15 C14 H14B 109.4
H14A C14 H14B 108.0
C14 C15 C16 105.8(3)
C14 C15 H15A 110.6
C16 C15 H15A 110.6
C14 C15 H15B 110.6
C16 C15 H15B 110.6
H15A C15 H15B 108.7
C15 C16 C12 106.3(2)
C15 C16 H16A 110.5
C12 C16 H16A 110.5
C15 C16 H16B 110.5
C12 C16 H16B 110.5
H16A C16 H16B 108.7
N2 C17 C12 114.32(19)
N2 C17 H17A 108.7
C12 C17 H17A 108.7
N2 C17 H17B 108.7
C12 C17 H17B 108.7
H17A C17 H17B 107.6
O5 C18 N2 125.41(18)
O5 C18 O6 124.77(19)
N2 C18 O6 109.82(17)
O6 C19 C21 110.0(2)
O6 C19 C20 109.9(2)
C21 C19 C20 112.5(3)
O6 C19 C22 101.7(2)
C21 C19 C22 112.1(3)
C20 C19 C22 110.1(3)
C19 C20 H20A 109.5
C19 C20 H20B 109.5
H20A C20 H20B 109.5
C19 C20 H20C 109.5
H20A C20 H20C 109.5
H20B C20 H20C 109.5
C19 C21 H21A 109.5
C19 C21 H21B 109.5
H21A C21 H21B 109.5
C19 C21 H21C 109.5
H21A C21 H21C 109.5
H21B C21 H21C 109.5
C19 C22 H22A 109.5
C19 C22 H22B 109.5
H22A C22 H22B 109.5
C19 C22 H22C 109.5
H22A C22 H22C 109.5
H22B C22 H22C 109.5

loop_
_geom_bond_atom_site_label_1
_geom_bond_atom_site_label_2
_geom_bond_distance
O1 C1 1.371(2)
O1 H101 0.94(3)
O2 C9 1.302(2)
O3 C9 1.215(2)
O4 C10 1.248(2)
O5 C18 1.219(2)
O6 C18 1.339(2)
O6 C19 1.465(3)
N1 C10 1.319(2)
N1 C8 1.450(2)
N1 H1 0.8800
N2 C18 1.332(3)
N2 C17 1.452(3)
N2 H2 0.8800
C1 C2 1.378(3)
C1 C6 1.383(3)
C2 C3 1.385(3)
C2 H2A 0.9500
C3 C4 1.380(3)
C3 H3 0.9500
C4 C5 1.390(3)
C4 C7 1.509(2)
C5 C6 1.386(3)
C5 H5 0.9500
C6 H6 0.9500
C7 C8 1.531(2)
C7 H7A 0.9900
C7 H7B 0.9900
C8 C9 1.524(2)
C8 H8 1.0000
C10 C11 1.513(2)
C11 C12 1.550(3)
C11 H11A 0.9900
C11 H11B 0.9900
C12 C17 1.531(3)
C12 C13 1.551(3)
C12 C16 1.553(3)
C13 C14 1.387(4)
C13 H13A 0.9900
C13 H13B 0.9900
C14 C15 1.466(7)
C14 H14A 0.9900
C14 H14B 0.9900
C15 C16 1.483(4)
C15 H15A 0.9900
C15 H15B 0.9900
C16 H16A 0.9900
C16 H16B 0.9900
C17 H17A 0.9900
C17 H17B 0.9900
C19 C21 1.500(4)
C19 C20 1.514(4)
C19 C22 1.524(3)
C20 H20A 0.9800
C20 H20B 0.9800
C20 H20C 0.9800
C21 H21A 0.9800
C21 H21B 0.9800
C21 H21C 0.9800
C22 H22A 0.9800
C22 H22B 0.9800
C22 H22C 0.9800

loop_
_geom_torsion_atom_site_label_1
_geom_torsion_atom_site_label_2
_geom_torsion_atom_site_label_3
_geom_torsion_atom_site_label_4
_geom_torsion
O1 C1 C2 C3 179.38(19)
C6 C1 C2 C3 0.1(3)
C1 C2 C3 C4 0.2(3)
C2 C3 C4 C5 -0.4(3)
C2 C3 C4 C7 178.67(19)
C3 C4 C5 C6 0.2(3)
C7 C4 C5 C6 -178.9(2)
O1 C1 C6 C5 -179.6(2)
C2 C1 C6 C5 -0.3(3)
C4 C5 C6 C1 0.2(4)
C3 C4 C7 C8 107.5(2)
C5 C4 C7 C8 -73.5(2)
C10 N1 C8 C9 -65.31(19)
C10 N1 C8 C7 173.89(14)
C4 C7 C8 N1 -72.80(19)
C4 C7 C8 C9 164.20(15)
N1 C8 C9 O3 154.78(18)
C7 C8 C9 O3 -82.8(2)
N1 C8 C9 O2 -29.2(2)
C7 C8 C9 O2 93.21(18)
C8 N1 C10 O4 -5.5(2)
C8 N1 C10 C11 172.37(15)
O4 C10 C11 C12 91.1(2)
N1 C10 C11 C12 -86.8(2)
C10 C11 C12 C17 74.9(2)
C10 C11 C12 C13 -48.2(2)
C10 C11 C12 C16 -162.60(18)
C17 C12 C13 C14 118.5(5)
C11 C12 C13 C14 -117.6(5)
C16 C12 C13 C14 0.2(5)
C12 C13 C14 C15 13.7(7)
C13 C14 C15 C16 -22.6(7)
C14 C15 C16 C12 21.5(5)
C17 C12 C16 C15 -130.9(3)
C11 C12 C16 C15 106.7(3)
C13 C12 C16 C15 -13.5(3)
C18 N2 C17 C12 -106.3(2)
C11 C12 C17 N2 65.4(2)
C13 C12 C17 N2 -169.69(17)
C16 C12 C17 N2 -56.1(3)
C17 N2 C18 O5 7.8(4)
C17 N2 C18 O6 -173.2(2)
C19 O6 C18 O5 -1.9(3)
C19 O6 C18 N2 179.1(2)
C18 O6 C19 C21 -60.5(3)
C18 O6 C19 C20 63.9(3)
C18 O6 C19 C22 -179.5(3)
